data_1530899
loop_
_publ_author_name
'Treushnikov, E.N.'
'Loshmanov, A.A.'
'Kalinin, V.R.'
'Fukin, L.E.'
'Yamzin, I.I.'
'Ilyukhin, V.V.'
'Dudarev, V.Ya.'
'Solov'ev, S.P.'

_publ_section_title
;
 Neutron-diffraction study of the crystal structure of potassium acid
 iodate alpha-K I O3 H I O3
;
_journal_name_full
;
Koordinatsionnaya Khimiya (= Coordination Chemistry (USSR))
;
_journal_page_first 263
_journal_page_last 267
_journal_volume 5
_journal_year 1979
_chemical_formula_sum 'H I2 K O6'
_chemical_name_systematic 'K (H (I O3)2)'
_space_group_IT_number 14
_symmetry_space_group_name_Hall '-P 2bc'
_symmetry_space_group_name_H-M 'P 1 1 21/b'
_cell_angle_alpha 90
_cell_angle_beta 90
_cell_angle_gamma 112.19
_cell_formula_units_Z 4
_cell_length_a 10.583
_cell_length_b 8.626
_cell_length_c 7.747
_cell_volume 654.837
_citation_journal_id_ASTM KOKHDC
_cod_data_source_file Treushnikov_KOKHDC_1979_535.cif
_cod_data_source_block H1I2K1O6
_cod_original_cell_volume 654.8367
_cod_original_sg_symbol_Hall '-P 2ybc (-x,z,y)'
_cod_original_formula_sum 'H1 I2 K1 O6'
_cod_database_code 1530899

loop_
_symmetry_equiv_pos_as_xyz
x,y,z
-x,-y+1/2,z+1/2
-x,-y,-z
x,y-1/2,-z-1/2

loop_
_atom_site_label
_atom_site_type_symbol
_atom_site_fract_x
_atom_site_fract_y
_atom_site_fract_z
_atom_site_occupancy
_atom_site_U_iso_or_equiv
H1 H+1 0 0.5 0 1 0.0
I1 I+5 0.1261 0.0731 0.1968 1 0.0
O3 O-2 -0.0301 -0.0125 0.3371 1 0.0
O5 O-2 0.4604 0.3875 0.6406 1 0.0
O6 O-2 0.427 0.0823 0.5293 1 0.0
O1 O-2 0.0589 0.1854 0.0474 1 0.0
I2 I+5 0.4934 0.2956 0.4349 1 0.0
H2 H+1 0.5 0.5 0 1 0.0
K1 K+1 0.7977 0.1596 0.2478 1 0.0
O2 O-2 0.2277 0.2335 0.3479 1 0.0
O4 O-2 0.6735 0.3487 0.4574 1 0.0
